data_7045674
loop_
_publ_author_name
'Bresien, J.'
'Hinz, A.'
'Schulz, A.'
'Villinger, A.'

_publ_section_title
;
 Trapping of transient, heavy pnictogen-centred biradicals.
;
_journal_issue 13
_journal_name_full 'Dalton transactions (Cambridge, England : 2003)'
_journal_page_first 4433
_journal_page_last 4436
_journal_paper_doi 10.1039/c8dt00487k
_journal_volume 47
_journal_year 2018
_chemical_formula_moiety 'C62 H60 As2 N2'
_chemical_formula_sum 'C62 H60 As2 N2'
_chemical_formula_weight 982.96
_space_group_IT_number 15
_space_group_name_Hall '-C 2yc'
_space_group_name_H-M_alt 'C 1 2/c 1'
_symmetry_cell_setting monoclinic
_symmetry_Int_Tables_number 15
_symmetry_space_group_name_Hall '-C 2yc'
_symmetry_space_group_name_H-M 'C 1 2/c 1'
_atom_sites_solution_hydrogens geom
_atom_sites_solution_primary direct
_atom_sites_solution_secondary difmap
_audit_creation_method SHELXL-97
_audit_update_record
;
2017-12-21 deposited with the CCDC.
2018-02-19 downloaded from the CCDC.
;
_cell_angle_alpha 90.00
_cell_angle_beta 99.1460(10)
_cell_angle_gamma 90.00
_cell_formula_units_Z 4
_cell_length_a 18.1246(3)
_cell_length_b 11.4075(2)
_cell_length_c 23.8632(4)
_cell_measurement_reflns_used 8152
_cell_measurement_temperature 173(2)
_cell_measurement_theta_max 62.569
_cell_measurement_theta_min 4.435
_cell_volume 4871.14(14)
_computing_cell_refinement 'Bruker Apex V7.51A'
_computing_data_collection 'Bruker Apex V7.51A'
_computing_data_reduction 'Bruker SAINT'
_computing_molecular_graphics 'ORTEP-3v2.01 (Farrugia, 1997)'
_computing_publication_material SHELXL-97
_computing_structure_refinement 'SHELXL-97 (Sheldrick, 1997)'
_computing_structure_solution 'SHELXS-97 (Sheldrick, 1997)'
_diffrn_ambient_temperature 173(2)
_diffrn_measured_fraction_theta_full 0.999
_diffrn_measured_fraction_theta_max 0.999
_diffrn_measurement_device_type 'Bruker-Nonius Apex X8-CCD-diffractometer'
_diffrn_measurement_method 'phi and omega scans'
_diffrn_radiation_monochromator graphite
_diffrn_radiation_source 'sealed tube'
_diffrn_radiation_type MoK\a
_diffrn_radiation_wavelength 0.71073
_diffrn_reflns_av_R_equivalents 0.0496
_diffrn_reflns_av_sigmaI/netI 0.0499
_diffrn_reflns_limit_h_max 27
_diffrn_reflns_limit_h_min -27
_diffrn_reflns_limit_k_max 17
_diffrn_reflns_limit_k_min -17
_diffrn_reflns_limit_l_max 36
_diffrn_reflns_limit_l_min -35
_diffrn_reflns_number 44970
_diffrn_reflns_theta_full 32.50
_diffrn_reflns_theta_max 32.50
_diffrn_reflns_theta_min 2.62
_exptl_absorpt_coefficient_mu 1.415
_exptl_absorpt_correction_T_max 0.8486
_exptl_absorpt_correction_T_min 0.7367
_exptl_absorpt_correction_type multi-scan
_exptl_absorpt_process_details '(SADABS; Sheldrick, 2004)'
_exptl_crystal_colour red
_exptl_crystal_density_diffrn 1.340
_exptl_crystal_density_method 'not measured'
_exptl_crystal_description block
_exptl_crystal_F_000 2048
_exptl_crystal_size_max 0.23
_exptl_crystal_size_mid 0.12
_exptl_crystal_size_min 0.12
_refine_diff_density_max 0.532
_refine_diff_density_min -0.370
_refine_diff_density_rms 0.078
_refine_ls_extinction_method none
_refine_ls_goodness_of_fit_ref 1.009
_refine_ls_hydrogen_treatment constr
_refine_ls_matrix_type full
_refine_ls_number_parameters 323
_refine_ls_number_reflns 8809
_refine_ls_number_restraints 12
_refine_ls_restrained_S_all 1.009
_refine_ls_R_factor_all 0.0648
_refine_ls_R_factor_gt 0.0366
_refine_ls_shift/su_max 0.001
_refine_ls_shift/su_mean 0.000
_refine_ls_structure_factor_coef Fsqd
_refine_ls_weighting_details 'calc w=1/[\s^2^(Fo^2^)+(0.0437P)^2^+2.2152P] where P=(Fo^2^+2Fc^2^)/3'
_refine_ls_weighting_scheme calc
_refine_ls_wR_factor_gt 0.0808
_refine_ls_wR_factor_ref 0.0912
_reflns_number_gt 6399
_reflns_number_total 8809
_reflns_threshold_expression >2\s(I)
_cod_data_source_file c8dt00487k2.cif
_cod_data_source_block is_ah037
_cod_depositor_comments 'Adding full bibliography for 7045674--7045676.cif.'
_cod_original_sg_symbol_H-M 'C 2/c'
_cod_database_code 7045674

loop_
_symmetry_equiv_pos_as_xyz
'x, y, z'
'-x, y, -z+1/2'
'x+1/2, y+1/2, z'
'-x+1/2, y+1/2, -z+1/2'
'-x, -y, -z'
'x, -y, z-1/2'
'-x+1/2, -y+1/2, -z'
'x+1/2, -y+1/2, z-1/2'

loop_
_atom_site_label
_atom_site_type_symbol
_atom_site_fract_x
_atom_site_fract_y
_atom_site_fract_z
_atom_site_U_iso_or_equiv
_atom_site_adp_type
_atom_site_occupancy
_atom_site_symmetry_multiplicity
_atom_site_calc_flag
_atom_site_refinement_flags
_atom_site_disorder_assembly
_atom_site_disorder_group
As1 As 0.469807(9) 0.196199(15) 0.193360(7) 0.01655(5) Uani 1 1 d . . .
N1 N 0.56079(7) 0.14938(12) 0.23726(5) 0.0165(3) Uani 1 1 d . . .
C1 C 0.63305(8) 0.14119(13) 0.22342(7) 0.0155(3) Uani 1 1 d . . .
C2 C 0.69339(9) 0.10689(14) 0.26538(7) 0.0192(3) Uani 1 1 d . . .
C3 C 0.76486(9) 0.09526(16) 0.25142(8) 0.0245(3) Uani 1 1 d . . .
H3 H 0.8050 0.0739 0.2803 0.029 Uiso 1 1 calc R . .
C4 C 0.77925(10) 0.11375(17) 0.19704(8) 0.0275(4) Uani 1 1 d . . .
H4 H 0.8284 0.1057 0.1884 0.033 Uiso 1 1 calc R . .
C5 C 0.72039(10) 0.14429(16) 0.15560(8) 0.0243(3) Uani 1 1 d . . .
H5 H 0.7294 0.1562 0.1179 0.029 Uiso 1 1 calc R . .
C6 C 0.64781(9) 0.15822(14) 0.16752(7) 0.0180(3) Uani 1 1 d . . .
C7 C 0.68544(9) 0.07324(15) 0.32466(7) 0.0214(3) Uani 1 1 d . . .
C8 C 0.65345(10) -0.03517(17) 0.33458(8) 0.0269(4) Uani 1 1 d . . .
C9 C 0.65470(11) -0.0719(2) 0.39017(9) 0.0363(5) Uani 1 1 d . . .
H9 H 0.6333 -0.1456 0.3969 0.044 Uiso 1 1 calc R . .
C10 C 0.68612(11) -0.0048(2) 0.43601(9) 0.0411(6) Uani 1 1 d . . .
C11 C 0.71601(11) 0.1028(2) 0.42550(8) 0.0375(5) Uani 1 1 d . . .
H11 H 0.7365 0.1506 0.4567 0.045 Uiso 1 1 calc R . .
C12 C 0.71704(10) 0.14354(18) 0.37049(8) 0.0284(4) Uani 1 1 d . . .
C13 C 0.61982(13) -0.11264(17) 0.28621(9) 0.0381(5) Uani 1 1 d . . .
H13A H 0.5781 -0.0718 0.2632 0.057 Uiso 1 1 calc R . .
H13B H 0.6017 -0.1852 0.3013 0.057 Uiso 1 1 calc R . .
H13C H 0.6578 -0.1315 0.2626 0.057 Uiso 1 1 calc R . .
C14 C 0.68922(15) -0.0508(3) 0.49610(10) 0.0646(9) Uani 1 1 d . . .
H14A H 0.6430 -0.0932 0.4990 0.097 Uiso 1 1 calc R . .
H14B H 0.6947 0.0151 0.5228 0.097 Uiso 1 1 calc R . .
H14C H 0.7319 -0.1038 0.5053 0.097 Uiso 1 1 calc R . .
C15 C 0.75372(13) 0.2594(2) 0.36101(10) 0.0415(5) Uani 1 1 d . . .
H15A H 0.8053 0.2457 0.3552 0.062 Uiso 1 1 calc R . .
H15B H 0.7536 0.3098 0.3943 0.062 Uiso 1 1 calc R . .
H15C H 0.7260 0.2979 0.3274 0.062 Uiso 1 1 calc R . .
C16 C 0.58844(9) 0.18960(14) 0.11925(7) 0.0174(3) Uani 1 1 d . . .
C17 C 0.58315(9) 0.30535(15) 0.09907(7) 0.0207(3) Uani 1 1 d . . .
C18 C 0.52694(10) 0.33332(16) 0.05420(8) 0.0246(4) Uani 1 1 d . . .
H18 H 0.5225 0.4119 0.0409 0.030 Uiso 1 1 calc R . .
C19 C 0.47706(10) 0.24933(18) 0.02836(7) 0.0261(4) Uani 1 1 d . . .
C20 C 0.48681(10) 0.13401(16) 0.04657(7) 0.0241(3) Uani 1 1 d . . .
H20 H 0.4551 0.0750 0.0277 0.029 Uiso 1 1 calc R . .
C21 C 0.54148(9) 0.10249(15) 0.09152(7) 0.0204(3) Uani 1 1 d . . .
C22 C 0.63612(10) 0.39865(16) 0.12569(9) 0.0300(4) Uani 1 1 d . . .
H22A H 0.6856 0.3855 0.1153 0.045 Uiso 1 1 calc R . .
H22B H 0.6397 0.3953 0.1671 0.045 Uiso 1 1 calc R . .
H22C H 0.6176 0.4759 0.1121 0.045 Uiso 1 1 calc R . .
C23 C 0.41255(12) 0.2844(2) -0.01611(9) 0.0391(5) Uani 1 1 d . . .
H23A H 0.4271 0.3515 -0.0376 0.059 Uiso 1 1 calc R . .
H23B H 0.3698 0.3061 0.0022 0.059 Uiso 1 1 calc R . .
H23C H 0.3987 0.2185 -0.0420 0.059 Uiso 1 1 calc R . .
C24 C 0.54829(11) -0.02295(15) 0.11144(8) 0.0286(4) Uani 1 1 d . . .
H24A H 0.5343 -0.0286 0.1494 0.043 Uiso 1 1 calc R . .
H24B H 0.6000 -0.0494 0.1129 0.043 Uiso 1 1 calc R . .
H24C H 0.5150 -0.0725 0.0850 0.043 Uiso 1 1 calc R . .
C25 C 0.48600(10) 0.36391(14) 0.22223(7) 0.0219(3) Uani 1 1 d . . .
C26A C 0.4600(11) 0.4544(19) 0.1780(10) 0.0246(11) Uani 0.322(14) 1 d PD A 1
C27A C 0.4040(10) 0.4321(14) 0.1324(8) 0.0316(12) Uani 0.322(14) 1 d PD A 1
H27A H 0.3780 0.3596 0.1300 0.038 Uiso 0.322(14) 1 calc PR A 1
C28A C 0.3861(8) 0.5162(14) 0.0899(7) 0.0431(16) Uani 0.322(14) 1 d PD A 1
H28A H 0.3471 0.5016 0.0591 0.052 Uiso 0.322(14) 1 calc PR A 1
C29A C 0.4247(9) 0.6197(13) 0.0926(6) 0.0486(18) Uani 0.322(14) 1 d PD A 1
H29A H 0.4125 0.6762 0.0634 0.058 Uiso 0.322(14) 1 calc PR A 1
C30A C 0.4804(9) 0.6425(13) 0.1365(7) 0.0448(15) Uani 0.322(14) 1 d PD A 1
H30A H 0.5061 0.7153 0.1380 0.054 Uiso 0.322(14) 1 calc PR A 1
C31A C 0.5001(10) 0.5600(16) 0.1795(8) 0.0349(12) Uani 0.322(14) 1 d PD A 1
H31A H 0.5401 0.5751 0.2095 0.042 Uiso 0.322(14) 1 calc PR A 1
C26B C 0.4747(5) 0.4627(8) 0.1823(4) 0.0246(11) Uani 0.678(14) 1 d PD A 2
C27B C 0.4196(4) 0.4553(7) 0.1347(3) 0.0316(12) Uani 0.678(14) 1 d PD A 2
H27B H 0.3890 0.3873 0.1294 0.038 Uiso 0.678(14) 1 calc PR A 2
C28B C 0.4080(4) 0.5448(7) 0.0944(3) 0.0431(16) Uani 0.678(14) 1 d PD A 2
H28B H 0.3699 0.5377 0.0622 0.052 Uiso 0.678(14) 1 calc PR A 2
C29B C 0.4523(5) 0.6438(6) 0.1017(3) 0.0486(18) Uani 0.678(14) 1 d PD A 2
H29B H 0.4454 0.7046 0.0741 0.058 Uiso 0.678(14) 1 calc PR A 2
C30B C 0.5067(5) 0.6544(5) 0.1489(3) 0.0448(15) Uani 0.678(14) 1 d PD A 2
H30B H 0.5364 0.7233 0.1541 0.054 Uiso 0.678(14) 1 calc PR A 2
C31B C 0.5183(4) 0.5656(7) 0.1889(4) 0.0349(12) Uani 0.678(14) 1 d PD A 2
H31B H 0.5561 0.5741 0.2211 0.042 Uiso 0.678(14) 1 calc PR A 2

loop_
_atom_site_aniso_label
_atom_site_aniso_U_11
_atom_site_aniso_U_22
_atom_site_aniso_U_33
_atom_site_aniso_U_23
_atom_site_aniso_U_13
_atom_site_aniso_U_12
As1 0.01262(8) 0.02436(8) 0.01255(8) -0.00098(7) 0.00160(5) 0.00104(7)
N1 0.0120(6) 0.0246(6) 0.0126(6) 0.0010(5) 0.0013(5) 0.0017(5)
C1 0.0137(7) 0.0171(6) 0.0159(7) 0.0003(5) 0.0028(6) 0.0011(5)
C2 0.0164(7) 0.0219(7) 0.0189(8) 0.0020(6) 0.0019(6) 0.0010(6)
C3 0.0133(7) 0.0338(9) 0.0260(9) 0.0049(7) 0.0022(6) 0.0059(7)
C4 0.0162(8) 0.0372(10) 0.0307(10) 0.0014(8) 0.0085(7) 0.0058(7)
C5 0.0187(8) 0.0343(9) 0.0214(8) -0.0005(7) 0.0080(7) 0.0017(7)
C6 0.0155(7) 0.0216(7) 0.0171(7) -0.0010(6) 0.0030(6) 0.0004(6)
C7 0.0124(7) 0.0307(8) 0.0206(8) 0.0055(7) 0.0008(6) 0.0064(6)
C8 0.0190(8) 0.0333(9) 0.0286(9) 0.0106(8) 0.0045(7) 0.0067(7)
C9 0.0247(9) 0.0498(12) 0.0350(11) 0.0216(10) 0.0072(8) 0.0063(9)
C10 0.0231(10) 0.0758(16) 0.0250(10) 0.0198(10) 0.0055(8) 0.0128(10)
C11 0.0201(9) 0.0714(15) 0.0194(9) -0.0021(9) -0.0017(7) 0.0088(10)
C12 0.0160(8) 0.0447(10) 0.0232(9) 0.0004(8) -0.0012(7) 0.0050(8)
C13 0.0430(12) 0.0267(9) 0.0434(12) 0.0077(9) 0.0036(10) -0.0015(9)
C14 0.0463(15) 0.118(3) 0.0303(12) 0.0339(15) 0.0100(11) 0.0179(16)
C15 0.0332(11) 0.0492(12) 0.0392(12) -0.0092(10) -0.0034(9) -0.0074(10)
C16 0.0159(7) 0.0241(7) 0.0131(7) -0.0002(6) 0.0051(5) 0.0004(6)
C17 0.0191(8) 0.0237(7) 0.0203(8) 0.0003(7) 0.0063(6) -0.0007(6)
C18 0.0270(9) 0.0271(8) 0.0203(8) 0.0046(7) 0.0057(7) 0.0035(7)
C19 0.0246(9) 0.0389(10) 0.0145(8) -0.0002(7) 0.0019(7) 0.0044(8)
C20 0.0241(9) 0.0320(9) 0.0157(8) -0.0059(7) 0.0021(6) -0.0029(7)
C21 0.0213(8) 0.0253(8) 0.0157(7) -0.0023(6) 0.0060(6) -0.0007(6)
C22 0.0254(9) 0.0246(8) 0.0394(11) -0.0004(8) 0.0031(8) -0.0044(7)
C23 0.0355(11) 0.0510(13) 0.0270(10) 0.0029(9) -0.0068(9) 0.0069(10)
C24 0.0341(10) 0.0241(8) 0.0273(9) -0.0041(7) 0.0041(8) -0.0038(7)
C25 0.0210(8) 0.0209(7) 0.0259(9) 0.0025(6) 0.0098(7) 0.0033(6)
C26A 0.022(4) 0.0258(16) 0.0299(18) 0.0076(14) 0.015(2) 0.0098(19)
C27A 0.032(3) 0.036(3) 0.0303(13) 0.0101(19) 0.0128(19) 0.0111(19)
C28A 0.045(4) 0.054(4) 0.0330(17) 0.018(2) 0.015(2) 0.027(3)
C29A 0.063(5) 0.039(3) 0.052(3) 0.024(2) 0.036(3) 0.025(3)
C30A 0.054(4) 0.0281(16) 0.060(4) 0.015(2) 0.033(3) 0.009(2)
C31A 0.035(4) 0.0276(12) 0.047(3) 0.0086(18) 0.021(2) 0.006(2)
C26B 0.022(4) 0.0258(16) 0.0299(18) 0.0076(14) 0.015(2) 0.0098(19)
C27B 0.032(3) 0.036(3) 0.0303(13) 0.0101(19) 0.0128(19) 0.0111(19)
C28B 0.045(4) 0.054(4) 0.0330(17) 0.018(2) 0.015(2) 0.027(3)
C29B 0.063(5) 0.039(3) 0.052(3) 0.024(2) 0.036(3) 0.025(3)
C30B 0.054(4) 0.0281(16) 0.060(4) 0.015(2) 0.033(3) 0.009(2)
C31B 0.035(4) 0.0276(12) 0.047(3) 0.0086(18) 0.021(2) 0.006(2)

loop_
_atom_type_symbol
_atom_type_description
_atom_type_scat_dispersion_real
_atom_type_scat_dispersion_imag
_atom_type_scat_source
C C 0.0033 0.0016 'International Tables Vol C Tables 4.2.6.8 and 6.1.1.4'
H H 0.0000 0.0000 'International Tables Vol C Tables 4.2.6.8 and 6.1.1.4'
N N 0.0061 0.0033 'International Tables Vol C Tables 4.2.6.8 and 6.1.1.4'
As As 0.0499 2.0058 'International Tables Vol C Tables 4.2.6.8 and 6.1.1.4'

loop_
_geom_angle_atom_site_label_1
_geom_angle_atom_site_label_2
_geom_angle_atom_site_label_3
_geom_angle
_geom_angle_site_symmetry_1
_geom_angle_site_symmetry_3
N1 As1 N1 77.71(6) . 2_655
N1 As1 C25 90.68(6) . .
N1 As1 C25 90.89(6) 2_655 .
N1 As1 As1 43.73(4) . 2_655
N1 As1 As1 43.18(4) 2_655 2_655
C25 As1 As1 69.78(5) . 2_655
C1 N1 As1 130.89(11) . .
C1 N1 As1 129.40(11) . 2_655
As1 N1 As1 93.08(6) . 2_655
N1 C1 C6 122.41(14) . .
N1 C1 C2 119.79(14) . .
C6 C1 C2 117.66(14) . .
C3 C2 C1 120.01(15) . .
C3 C2 C7 115.77(14) . .
C1 C2 C7 124.09(14) . .
C4 C3 C2 122.12(16) . .
C4 C3 H3 118.9 . .
C2 C3 H3 118.9 . .
C5 C4 C3 118.21(16) . .
C5 C4 H4 120.9 . .
C3 C4 H4 120.9 . .
C4 C5 C6 121.90(16) . .
C4 C5 H5 119.1 . .
C6 C5 H5 119.1 . .
C5 C6 C1 120.07(15) . .
C5 C6 C16 117.22(14) . .
C1 C6 C16 122.71(14) . .
C8 C7 C12 120.09(17) . .
C8 C7 C2 119.40(16) . .
C12 C7 C2 120.14(16) . .
C9 C8 C7 118.91(19) . .
C9 C8 C13 119.95(18) . .
C7 C8 C13 121.13(16) . .
C10 C9 C8 122.1(2) . .
C10 C9 H9 118.9 . .
C8 C9 H9 118.9 . .
C11 C10 C9 118.22(18) . .
C11 C10 C14 121.4(2) . .
C9 C10 C14 120.3(2) . .
C10 C11 C12 122.1(2) . .
C10 C11 H11 118.9 . .
C12 C11 H11 118.9 . .
C11 C12 C7 118.54(19) . .
C11 C12 C15 120.25(19) . .
C7 C12 C15 121.19(17) . .
C8 C13 H13A 109.5 . .
C8 C13 H13B 109.5 . .
H13A C13 H13B 109.5 . .
C8 C13 H13C 109.5 . .
H13A C13 H13C 109.5 . .
H13B C13 H13C 109.5 . .
C10 C14 H14A 109.5 . .
C10 C14 H14B 109.5 . .
H14A C14 H14B 109.5 . .
C10 C14 H14C 109.5 . .
H14A C14 H14C 109.5 . .
H14B C14 H14C 109.5 . .
C12 C15 H15A 109.5 . .
C12 C15 H15B 109.5 . .
H15A C15 H15B 109.5 . .
C12 C15 H15C 109.5 . .
H15A C15 H15C 109.5 . .
H15B C15 H15C 109.5 . .
C17 C16 C21 120.06(15) . .
C17 C16 C6 119.53(14) . .
C21 C16 C6 120.25(14) . .
C18 C17 C16 118.76(15) . .
C18 C17 C22 120.14(16) . .
C16 C17 C22 121.09(15) . .
C19 C18 C17 121.80(17) . .
C19 C18 H18 119.1 . .
C17 C18 H18 119.1 . .
C20 C19 C18 118.18(16) . .
C20 C19 C23 121.30(17) . .
C18 C19 C23 120.45(18) . .
C21 C20 C19 121.84(16) . .
C21 C20 H20 119.1 . .
C19 C20 H20 119.1 . .
C20 C21 C16 119.08(16) . .
C20 C21 C24 120.19(16) . .
C16 C21 C24 120.69(15) . .
C17 C22 H22A 109.5 . .
C17 C22 H22B 109.5 . .
H22A C22 H22B 109.5 . .
C17 C22 H22C 109.5 . .
H22A C22 H22C 109.5 . .
H22B C22 H22C 109.5 . .
C19 C23 H23A 109.5 . .
C19 C23 H23B 109.5 . .
H23A C23 H23B 109.5 . .
C19 C23 H23C 109.5 . .
H23A C23 H23C 109.5 . .
H23B C23 H23C 109.5 . .
C21 C24 H24A 109.5 . .
C21 C24 H24B 109.5 . .
H24A C24 H24B 109.5 . .
C21 C24 H24C 109.5 . .
H24A C24 H24C 109.5 . .
H24B C24 H24C 109.5 . .
C25 C25 C26B 129.2(4) 2_655 .
C25 C25 C26A 136.3(9) 2_655 .
C26B C25 C26A 11.0(8) . .
C25 C25 As1 110.20(5) 2_655 .
C26B C25 As1 120.2(4) . .
C26A C25 As1 113.4(9) . .
C27A C26A C31A 119.2(13) . .
C27A C26A C25 122.4(13) . .
C31A C26A C25 118.0(12) . .
C26A C27A C28A 120.0(12) . .
C26A C27A H27A 120.0 . .
C28A C27A H27A 120.0 . .
C29A C28A C27A 120.0(12) . .
C29A C28A H28A 120.0 . .
C27A C28A H28A 120.0 . .
C30A C29A C28A 120.9(12) . .
C30A C29A H29A 119.6 . .
C28A C29A H29A 119.6 . .
C29A C30A C31A 120.6(11) . .
C29A C30A H30A 119.7 . .
C31A C30A H30A 119.7 . .
C30A C31A C26A 119.3(12) . .
C30A C31A H31A 120.4 . .
C26A C31A H31A 120.4 . .
C27B C26B C31B 117.3(6) . .
C27B C26B C25 119.4(5) . .
C31B C26B C25 123.3(5) . .
C26B C27B C28B 121.9(5) . .
C26B C27B H27B 119.0 . .
C28B C27B H27B 119.0 . .
C29B C28B C27B 119.4(5) . .
C29B C28B H28B 120.3 . .
C27B C28B H28B 120.3 . .
C30B C29B C28B 120.0(5) . .
C30B C29B H29B 120.0 . .
C28B C29B H29B 120.0 . .
C29B C30B C31B 120.7(4) . .
C29B C30B H30B 119.7 . .
C31B C30B H30B 119.7 . .
C30B C31B C26B 120.8(5) . .
C30B C31B H31B 119.6 . .
C26B C31B H31B 119.6 . .

loop_
_geom_bond_atom_site_label_1
_geom_bond_atom_site_label_2
_geom_bond_distance
_geom_bond_site_symmetry_2
As1 N1 1.8849(13) .
As1 N1 1.9042(13) 2_655
As1 C25 2.0388(17) .
As1 As1 2.7504(3) 2_655
N1 C1 1.404(2) .
N1 As1 1.9042(13) 2_655
C1 C6 1.415(2) .
C1 C2 1.415(2) .
C2 C3 1.394(2) .
C2 C7 1.495(2) .
C3 C4 1.380(2) .
C3 H3 0.9500 .
C4 C5 1.379(2) .
C4 H4 0.9500 .
C5 C6 1.398(2) .
C5 H5 0.9500 .
C6 C16 1.490(2) .
C7 C8 1.402(3) .
C7 C12 1.403(3) .
C8 C9 1.388(3) .
C8 C13 1.504(3) .
C9 C10 1.381(3) .
C9 H9 0.9500 .
C10 C11 1.381(3) .
C10 C14 1.519(3) .
C11 C12 1.396(3) .
C11 H11 0.9500 .
C12 C15 1.513(3) .
C13 H13A 0.9800 .
C13 H13B 0.9800 .
C13 H13C 0.9800 .
C14 H14A 0.9800 .
C14 H14B 0.9800 .
C14 H14C 0.9800 .
C15 H15A 0.9800 .
C15 H15B 0.9800 .
C15 H15C 0.9800 .
C16 C17 1.404(2) .
C16 C21 1.404(2) .
C17 C18 1.392(2) .
C17 C22 1.505(2) .
C18 C19 1.392(3) .
C18 H18 0.9500 .
C19 C20 1.388(3) .
C19 C23 1.503(3) .
C20 C21 1.387(2) .
C20 H20 0.9500 .
C21 C24 1.507(2) .
C22 H22A 0.9800 .
C22 H22B 0.9800 .
C22 H22C 0.9800 .
C23 H23A 0.9800 .
C23 H23B 0.9800 .
C23 H23C 0.9800 .
C24 H24A 0.9800 .
C24 H24B 0.9800 .
C24 H24C 0.9800 .
C25 C25 1.342(4) 2_655
C25 C26B 1.469(8) .
C25 C26A 1.497(18) .
C26A C27A 1.389(13) .
C26A C31A 1.404(13) .
C27A C28A 1.395(13) .
C27A H27A 0.9500 .
C28A C29A 1.368(12) .
C28A H28A 0.9500 .
C29A C30A 1.359(13) .
C29A H29A 0.9500 .
C30A C31A 1.397(13) .
C30A H30A 0.9500 .
C31A H31A 0.9500 .
C26B C27B 1.392(6) .
C26B C31B 1.409(6) .
C27B C28B 1.396(6) .
C27B H27B 0.9500 .
C28B C29B 1.381(6) .
C28B H28B 0.9500 .
C29B C30B 1.380(7) .
C29B H29B 0.9500 .
C30B C31B 1.384(6) .
C30B H30B 0.9500 .
C31B H31B 0.9500 .

loop_
_geom_torsion_atom_site_label_1
_geom_torsion_atom_site_label_2
_geom_torsion_atom_site_label_3
_geom_torsion_atom_site_label_4
_geom_torsion
_geom_torsion_site_symmetry_1
_geom_torsion_site_symmetry_4
N1 As1 N1 C1 175.85(12) 2_655 .
C25 As1 N1 C1 -93.39(15) . .
As1 As1 N1 C1 -152.57(17) 2_655 .
N1 As1 N1 As1 -31.58(8) 2_655 2_655
C25 As1 N1 As1 59.18(6) . 2_655
As1 N1 C1 C6 -6.7(2) . .
As1 N1 C1 C6 -150.15(13) 2_655 .
As1 N1 C1 C2 177.79(12) . .
As1 N1 C1 C2 34.3(2) 2_655 .
N1 C1 C2 C3 178.10(15) . .
C6 C1 C2 C3 2.4(2) . .
N1 C1 C2 C7 2.5(2) . .
C6 C1 C2 C7 -173.26(15) . .
C1 C2 C3 C4 -1.4(3) . .
C7 C2 C3 C4 174.54(17) . .
C2 C3 C4 C5 -0.2(3) . .
C3 C4 C5 C6 0.9(3) . .
C4 C5 C6 C1 0.1(3) . .
C4 C5 C6 C16 -179.11(17) . .
N1 C1 C6 C5 -177.36(15) . .
C2 C1 C6 C5 -1.7(2) . .
N1 C1 C6 C16 1.8(2) . .
C2 C1 C6 C16 177.46(14) . .
C3 C2 C7 C8 -102.36(19) . .
C1 C2 C7 C8 73.4(2) . .
C3 C2 C7 C12 70.7(2) . .
C1 C2 C7 C12 -113.51(19) . .
C12 C7 C8 C9 -1.0(3) . .
C2 C7 C8 C9 172.11(16) . .
C12 C7 C8 C13 -179.45(17) . .
C2 C7 C8 C13 -6.4(2) . .
C7 C8 C9 C10 0.3(3) . .
C13 C8 C9 C10 178.84(19) . .
C8 C9 C10 C11 1.0(3) . .
C8 C9 C10 C14 -177.38(19) . .
C9 C10 C11 C12 -1.7(3) . .
C14 C10 C11 C12 176.6(2) . .
C10 C11 C12 C7 1.1(3) . .
C10 C11 C12 C15 -177.03(19) . .
C8 C7 C12 C11 0.3(3) . .
C2 C7 C12 C11 -172.75(16) . .
C8 C7 C12 C15 178.39(18) . .
C2 C7 C12 C15 5.4(3) . .
C5 C6 C16 C17 -77.1(2) . .
C1 C6 C16 C17 103.71(18) . .
C5 C6 C16 C21 98.44(19) . .
C1 C6 C16 C21 -80.8(2) . .
C21 C16 C17 C18 5.0(2) . .
C6 C16 C17 C18 -179.51(15) . .
C21 C16 C17 C22 -176.01(16) . .
C6 C16 C17 C22 -0.5(2) . .
C16 C17 C18 C19 -1.2(3) . .
C22 C17 C18 C19 179.77(17) . .
C17 C18 C19 C20 -3.2(3) . .
C17 C18 C19 C23 174.06(18) . .
C18 C19 C20 C21 3.9(3) . .
C23 C19 C20 C21 -173.30(18) . .
C19 C20 C21 C16 -0.2(3) . .
C19 C20 C21 C24 177.62(16) . .
C17 C16 C21 C20 -4.3(2) . .
C6 C16 C21 C20 -179.77(15) . .
C17 C16 C21 C24 177.87(15) . .
C6 C16 C21 C24 2.4(2) . .
N1 As1 C25 C25 -40.53(17) . 2_655
N1 As1 C25 C25 37.20(17) 2_655 2_655
As1 As1 C25 C25 -1.28(15) 2_655 2_655
N1 As1 C25 C26B 133.2(5) . .
N1 As1 C25 C26B -149.1(5) 2_655 .
As1 As1 C25 C26B 172.4(5) 2_655 .
N1 As1 C25 C26A 142.9(10) . .
N1 As1 C25 C26A -139.4(10) 2_655 .
As1 As1 C25 C26A -177.9(10) 2_655 .
C25 C25 C26A C27A -149.4(17) 2_655 .
C26B C25 C26A C27A 157(10) . .
As1 C25 C26A C27A 26(3) . .
C25 C25 C26A C31A 38(3) 2_655 .
C26B C25 C26A C31A -16(7) . .
As1 C25 C26A C31A -146.2(19) . .
C31A C26A C27A C28A -3(4) . .
C25 C26A C27A C28A -174.8(19) . .
C26A C27A C28A C29A 1(3) . .
C27A C28A C29A C30A -1(3) . .
C28A C29A C30A C31A 1(3) . .
C29A C30A C31A C26A -2(3) . .
C27A C26A C31A C30A 3(4) . .
C25 C26A C31A C30A 175.5(19) . .
C25 C25 C26B C27B -154.0(7) 2_655 .
C26A C25 C26B C27B -20(8) . .
As1 C25 C26B C27B 33.6(11) . .
C25 C25 C26B C31B 27.6(14) 2_655 .
C26A C25 C26B C31B 161(9) . .
As1 C25 C26B C31B -144.8(9) . .
C31B C26B C27B C28B 0.7(16) . .
C25 C26B C27B C28B -177.9(8) . .
C26B C27B C28B C29B 0.1(13) . .
C27B C28B C29B C30B -1.1(10) . .
C28B C29B C30B C31B 1.1(11) . .
C29B C30B C31B C26B -0.3(14) . .
C27B C26B C31B C30B -0.6(16) . .
C25 C26B C31B C30B 177.9(9) . .
